data_4033768
loop_
_publ_author_name
'Mart\'inez-Garc\'ia, Lucas'
'Lobato, Rub\'en'
'Prado, Gustavo'
'Monje, Pablo'
'Sardina, F. Javier'
'Paleo, M. Rita'

_publ_section_title
;
 C-C Bond-Forming and Bond-Breaking Processes from the Reaction of
 Diesters with Me<sub>3</sub>SnLi. Synthesis of Complex Bridged Polycycles
 and Dialkyl Aromatic Compounds.
;
_journal_issue 4
_journal_name_full 'The Journal of organic chemistry'
_journal_page_first 1887
_journal_page_last 1897
_journal_paper_doi 10.1021/acs.joc.8b02891
_journal_volume 84
_journal_year 2019
_chemical_compound_source 'synthesis as described'
_chemical_formula_moiety 'C32 H28 O4'
_chemical_formula_sum 'C32 H28 O4'
_chemical_formula_weight 476.54
_chemical_name_common JSRL496.Rx
_space_group_IT_number 14
_space_group_name_Hall '-P 2ybc'
_space_group_name_H-M_alt 'P 1 21/c 1'
_symmetry_cell_setting monoclinic
_symmetry_Int_Tables_number 14
_symmetry_space_group_name_Hall '-P 2ybc'
_symmetry_space_group_name_H-M 'P 1 21/c 1'
_atom_sites_solution_hydrogens geom
_atom_sites_solution_primary direct
_atom_sites_solution_secondary difmap
_audit_creation_date 2013-01-11T18:15:20-00:00
_audit_creation_method 'WinGX routine CIF_UPDATE'
_cell_angle_alpha 90
_cell_angle_beta 99.379(2)
_cell_angle_gamma 90
_cell_formula_units_Z 4
_cell_length_a 9.8186(7)
_cell_length_b 14.6173(7)
_cell_length_c 17.1072(11)
_cell_measurement_reflns_used 1967
_cell_measurement_temperature 100(2)
_cell_measurement_theta_max 25.96
_cell_measurement_theta_min 2.41
_cell_measurement_wavelength 0.71073
_cell_volume 2422.4(3)
_computing_cell_refinement 'APEX2 v2012.10-0 (Bruker AXS, 2012)'
_computing_data_collection 'APEX2 v2012.10-0 (Bruker AXS, 2012)'
_computing_data_reduction 'APEX2 v2012.10-0 (Bruker AXS, 2012)'
_computing_molecular_graphics 'Ortep-3 for Windows (Farrugia, 1997)'
_computing_publication_material 'WinGX publication routines (Farrugia, 1999)'
_computing_structure_refinement 'SHELXL-97 (Sheldrick, 2008)'
_computing_structure_solution 'SIR97 (Giacovazzo et al, 1997)'
_diffrn_ambient_temperature 100(2)
_diffrn_measured_fraction_theta_full 0.99
_diffrn_measured_fraction_theta_max 0.99
_diffrn_measurement_device_type 'Bruker X8 kappa APEXII CCD'
_diffrn_measurement_method 'omega and phi scans'
_diffrn_radiation_monochromator graphite
_diffrn_radiation_probe x-ray
_diffrn_radiation_type MoK\a
_diffrn_radiation_wavelength 0.71073
_diffrn_reflns_av_R_equivalents 0.0433
_diffrn_reflns_av_unetI/netI 0.0591
_diffrn_reflns_limit_h_max 11
_diffrn_reflns_limit_h_min -11
_diffrn_reflns_limit_k_max 17
_diffrn_reflns_limit_k_min 0
_diffrn_reflns_limit_l_max 20
_diffrn_reflns_limit_l_min 0
_diffrn_reflns_number 13327
_diffrn_reflns_theta_full 25.68
_diffrn_reflns_theta_max 25.68
_diffrn_reflns_theta_min 1.84
_exptl_absorpt_coefficient_mu 0.085
_exptl_absorpt_correction_T_max 0.9831
_exptl_absorpt_correction_T_min 0.8720
_exptl_absorpt_correction_type multi-scan
_exptl_absorpt_process_details 'BRUKER AXS - SADABS'
_exptl_crystal_colour colourless
_exptl_crystal_density_diffrn 1.307
_exptl_crystal_density_method 'not measured'
_exptl_crystal_description prism
_exptl_crystal_F_000 1008
_exptl_crystal_size_max 0.54
_exptl_crystal_size_mid 0.33
_exptl_crystal_size_min 0.12
_refine_diff_density_max 0.224
_refine_diff_density_min -0.267
_refine_diff_density_rms 0.057
_refine_ls_extinction_method none
_refine_ls_goodness_of_fit_ref 1.037
_refine_ls_hydrogen_treatment constr
_refine_ls_matrix_type full
_refine_ls_number_parameters 327
_refine_ls_number_reflns 4550
_refine_ls_number_restraints 0
_refine_ls_restrained_S_all 1.037
_refine_ls_R_factor_all 0.0898
_refine_ls_R_factor_gt 0.0495
_refine_ls_shift/su_max 0
_refine_ls_shift/su_mean 0
_refine_ls_structure_factor_coef Fsqd
_refine_ls_weighting_details 'calc w=1/[\s^2^(Fo^2^)+(0.0528P)^2^+0.3974P] where P=(Fo^2^+2Fc^2^)/3'
_refine_ls_weighting_scheme calc
_refine_ls_wR_factor_gt 0.1051
_refine_ls_wR_factor_ref 0.1227
_reflns_number_gt 2981
_reflns_number_total 4550
_reflns_threshold_expression >2\s(I)
_cod_data_source_file jo8b02891_si_011.cif
_cod_data_source_block js02waa1n
_cod_original_sg_symbol_H-M 'P 21/c'
_cod_database_code 4033768

loop_
_symmetry_equiv_pos_as_xyz
'x, y, z'
'-x, y+1/2, -z+1/2'
'-x, -y, -z'
'x, -y-1/2, z-1/2'

loop_
_atom_site_label
_atom_site_type_symbol
_atom_site_fract_x
_atom_site_fract_y
_atom_site_fract_z
_atom_site_U_iso_or_equiv
_atom_site_adp_type
_atom_site_occupancy
_atom_site_symmetry_multiplicity
_atom_site_calc_flag
_atom_site_refinement_flags
C1 C 0.2427(2) 0.29879(12) 0.23958(11) 0.0143(5) Uani 1 1 d .
C2 C 0.3000(2) 0.37399(12) 0.19204(11) 0.0137(5) Uani 1 1 d .
C3 C 0.3457(2) 0.34983(13) 0.12139(11) 0.0194(5) Uani 1 1 d .
H3 H 0.3372 0.2881 0.1039 0.023 Uiso 1 1 calc R
C4 C 0.4026(2) 0.41304(13) 0.07691(12) 0.0210(5) Uani 1 1 d .
H4 H 0.4327 0.3951 0.0292 0.025 Uiso 1 1 calc R
C5 C 0.4158(2) 0.50326(13) 0.10205(11) 0.0205(5) Uani 1 1 d .
H5 H 0.4558 0.5474 0.0719 0.025 Uiso 1 1 calc R
C6 C 0.3706(2) 0.52826(13) 0.17100(11) 0.0172(5) Uani 1 1 d .
H6 H 0.3803 0.5901 0.1881 0.021 Uiso 1 1 calc R
C7 C 0.3109(2) 0.46502(12) 0.21644(10) 0.0131(5) Uani 1 1 d .
C8 C 0.2569(2) 0.50033(12) 0.28943(11) 0.0137(5) Uani 1 1 d .
C9 C 0.2030(2) 0.42499(12) 0.33771(11) 0.0145(5) Uani 1 1 d .
C10 C 0.1623(2) 0.44873(13) 0.41000(11) 0.0181(5) Uani 1 1 d .
H10 H 0.1705 0.5106 0.4271 0.022 Uiso 1 1 calc R
C11 C 0.1110(2) 0.38503(14) 0.45682(11) 0.0207(5) Uani 1 1 d .
H11 H 0.086 0.4025 0.5061 0.025 Uiso 1 1 calc R
C12 C 0.0964(2) 0.29500(14) 0.43113(11) 0.0208(5) Uani 1 1 d .
H12 H 0.0603 0.2502 0.4624 0.025 Uiso 1 1 calc R
C13 C 0.1345(2) 0.27096(13) 0.36002(11) 0.0187(5) Uani 1 1 d .
H13 H 0.122 0.2095 0.3422 0.022 Uiso 1 1 calc R
C14 C 0.1909(2) 0.33417(12) 0.31325(11) 0.0140(5) Uani 1 1 d .
C21 C 0.1242(2) 0.25469(13) 0.18213(11) 0.0165(5) Uani 1 1 d .
O22 O 0.13487(16) 0.18497(9) 0.14589(8) 0.0261(4) Uani 1 1 d .
O23 O 0.00958(16) 0.30495(9) 0.17474(8) 0.0230(4) Uani 1 1 d .
C24 C -0.1035(2) 0.27697(14) 0.11480(12) 0.0255(6) Uani 1 1 d .
H24A H -0.1063 0.3158 0.0679 0.038 Uiso 1 1 calc R
H24B H -0.1905 0.2831 0.1354 0.038 Uiso 1 1 calc R
H24C H -0.0907 0.213 0.1004 0.038 Uiso 1 1 calc R
C30 C 0.3555(2) 0.22436(12) 0.26309(11) 0.0173(5) Uani 1 1 d .
H30A H 0.3138 0.173 0.2886 0.021 Uiso 1 1 calc R
H30B H 0.3841 0.2004 0.2141 0.021 Uiso 1 1 calc R
C31 C 0.4826(2) 0.25592(12) 0.31811(11) 0.0168(5) Uani 1 1 d .
C32 C 0.4894(2) 0.25410(13) 0.40019(12) 0.0213(5) Uani 1 1 d .
H32 H 0.4104 0.2361 0.4219 0.026 Uiso 1 1 calc R
C33 C 0.6092(3) 0.27800(14) 0.45045(13) 0.0260(6) Uani 1 1 d .
H33 H 0.6117 0.2768 0.5062 0.031 Uiso 1 1 calc R
C34 C 0.7251(3) 0.30360(14) 0.41956(13) 0.0269(6) Uani 1 1 d .
H34 H 0.8078 0.319 0.4541 0.032 Uiso 1 1 calc R
C35 C 0.7206(2) 0.30682(13) 0.33819(13) 0.0249(5) Uani 1 1 d .
H35 H 0.7999 0.3251 0.3169 0.03 Uiso 1 1 calc R
C36 C 0.6003(2) 0.28340(13) 0.28807(12) 0.0191(5) Uani 1 1 d .
H36 H 0.5977 0.286 0.2324 0.023 Uiso 1 1 calc R
C41 C 0.3756(2) 0.54961(13) 0.34266(11) 0.0153(5) Uani 1 1 d .
O42 O 0.37476(17) 0.62873(9) 0.36174(8) 0.0269(4) Uani 1 1 d .
O43 O 0.48159(16) 0.49411(9) 0.36556(8) 0.0255(4) Uani 1 1 d .
C44 C 0.5992(2) 0.53430(14) 0.41640(13) 0.0272(6) Uani 1 1 d .
H44A H 0.6436 0.5791 0.3862 0.041 Uiso 1 1 calc R
H44B H 0.6654 0.4861 0.436 0.041 Uiso 1 1 calc R
H44C H 0.5679 0.5648 0.4613 0.041 Uiso 1 1 calc R
C50 C 0.1418(2) 0.57312(12) 0.26420(11) 0.0171(5) Uani 1 1 d .
H50A H 0.1113 0.5969 0.3127 0.021 Uiso 1 1 calc R
H50B H 0.183 0.6249 0.239 0.021 Uiso 1 1 calc R
C51 C 0.0166(2) 0.54123(12) 0.20860(11) 0.0162(5) Uani 1 1 d .
C52 C 0.0094(2) 0.54834(13) 0.12646(11) 0.0192(5) Uani 1 1 d .
H52 H 0.0878 0.569 0.1054 0.023 Uiso 1 1 calc R
C53 C -0.1100(2) 0.52579(13) 0.07541(12) 0.0231(5) Uani 1 1 d .
H53 H -0.1136 0.5316 0.0198 0.028 Uiso 1 1 calc R
C54 C -0.2243(2) 0.49487(13) 0.10527(12) 0.0244(5) Uani 1 1 d .
H54 H -0.3062 0.4793 0.0701 0.029 Uiso 1 1 calc R
C55 C -0.2196(2) 0.48651(13) 0.18667(12) 0.0238(5) Uani 1 1 d .
H55 H -0.298 0.4653 0.2074 0.029 Uiso 1 1 calc R
C56 C -0.0994(2) 0.50949(13) 0.23735(12) 0.0201(5) Uani 1 1 d .
H56 H -0.0961 0.5034 0.2929 0.024 Uiso 1 1 calc R

loop_
_atom_site_aniso_label
_atom_site_aniso_U_11
_atom_site_aniso_U_22
_atom_site_aniso_U_33
_atom_site_aniso_U_23
_atom_site_aniso_U_13
_atom_site_aniso_U_12
C1 0.0167(13) 0.0124(10) 0.0139(10) -0.0010(7) 0.0026(9) -0.0026(9)
C2 0.0118(12) 0.0152(10) 0.0130(10) 0.0006(8) -0.0009(9) 0.0003(9)
C3 0.0245(15) 0.0163(11) 0.0174(11) -0.0020(8) 0.0034(10) 0.0017(10)
C4 0.0222(14) 0.0244(12) 0.0179(11) 0.0012(9) 0.0079(10) 0.0018(10)
C5 0.0185(14) 0.0222(11) 0.0215(11) 0.0058(9) 0.0058(10) -0.0005(10)
C6 0.0179(14) 0.0141(10) 0.0187(11) 0.0006(8) 0.0005(9) -0.0011(9)
C7 0.0101(12) 0.0163(10) 0.0118(10) 0.0011(8) -0.0018(9) 0.0014(9)
C8 0.0124(13) 0.0133(10) 0.0148(10) -0.0009(8) 0.0007(9) -0.0005(9)
C9 0.0099(12) 0.0190(11) 0.0137(10) 0.0002(8) -0.0007(9) 0.0004(9)
C10 0.0183(14) 0.0186(10) 0.0162(11) -0.0026(8) -0.0005(9) 0.0001(10)
C11 0.0169(14) 0.0332(12) 0.0122(10) -0.0016(9) 0.0031(9) 0.0009(11)
C12 0.0167(14) 0.0277(12) 0.0181(11) 0.0060(9) 0.0030(10) -0.0052(10)
C13 0.0170(14) 0.0186(11) 0.0199(11) 0.0008(8) 0.0014(10) -0.0030(10)
C14 0.0129(13) 0.0158(10) 0.0125(10) 0.0001(8) -0.0004(9) -0.0010(9)
C21 0.0214(14) 0.0158(11) 0.0128(10) 0.0042(8) 0.0048(9) -0.0016(10)
O22 0.0302(11) 0.0221(8) 0.0254(8) -0.0105(6) 0.0026(8) -0.0021(7)
O23 0.0194(10) 0.0214(8) 0.0251(8) -0.0054(6) -0.0059(7) -0.0011(7)
C24 0.0211(15) 0.0270(12) 0.0248(12) -0.0020(9) -0.0071(11) -0.0048(11)
C30 0.0220(14) 0.0125(10) 0.0176(11) -0.0002(8) 0.0037(10) -0.0001(10)
C31 0.0198(14) 0.0098(10) 0.0203(11) 0.0012(8) 0.0014(10) 0.0060(9)
C32 0.0220(15) 0.0210(11) 0.0215(11) 0.0044(9) 0.0049(10) 0.0058(10)
C33 0.0288(16) 0.0299(13) 0.0182(11) 0.0023(9) 0.0004(11) 0.0067(11)
C34 0.0226(15) 0.0256(12) 0.0290(13) 0.0014(9) -0.0060(11) 0.0065(11)
C35 0.0191(15) 0.0220(11) 0.0334(13) 0.0056(9) 0.0037(11) 0.0014(11)
C36 0.0201(14) 0.0178(11) 0.0192(11) 0.0027(8) 0.0024(10) 0.0030(10)
C41 0.0173(13) 0.0161(11) 0.0128(10) 0.0014(8) 0.0034(9) 0.0012(10)
O42 0.0289(11) 0.0183(8) 0.0305(9) -0.0088(6) -0.0043(8) 0.0000(7)
O43 0.0194(10) 0.0185(8) 0.0336(9) -0.0039(6) -0.0103(7) -0.0009(7)
C44 0.0199(15) 0.0248(12) 0.0318(13) 0.0009(9) -0.0111(11) -0.0040(11)
C50 0.0188(14) 0.0155(10) 0.0169(10) -0.0015(8) 0.0023(9) 0.0026(10)
C51 0.0167(14) 0.0114(10) 0.0199(11) -0.0022(8) 0.0010(10) 0.0052(9)
C52 0.0157(14) 0.0221(11) 0.0202(11) 0.0005(8) 0.0043(10) 0.0045(10)
C53 0.0247(15) 0.0265(12) 0.0164(11) -0.0015(9) -0.0011(10) 0.0072(11)
C54 0.0169(14) 0.0267(12) 0.0264(12) -0.0019(9) -0.0054(10) 0.0038(11)
C55 0.0167(14) 0.0244(12) 0.0300(12) 0.0038(9) 0.0026(11) 0.0032(10)
C56 0.0217(14) 0.0204(11) 0.0182(11) 0.0025(8) 0.0031(10) 0.0066(10)

loop_
_atom_type_symbol
_atom_type_description
_atom_type_scat_dispersion_real
_atom_type_scat_dispersion_imag
_atom_type_scat_source
C C 0.0033 0.0016 'International Tables Vol C Tables 4.2.6.8 and 6.1.1.4'
H H 0 0 'International Tables Vol C Tables 4.2.6.8 and 6.1.1.4'
O O 0.0106 0.006 'International Tables Vol C Tables 4.2.6.8 and 6.1.1.4'

loop_
_geom_angle_atom_site_label_1
_geom_angle_atom_site_label_2
_geom_angle_atom_site_label_3
_geom_angle
C14 C1 C2 113.41(15)
C14 C1 C21 110.58(17)
C2 C1 C21 105.50(15)
C14 C1 C30 110.02(15)
C2 C1 C30 109.39(17)
C21 C1 C30 107.71(15)
C7 C2 C3 118.63(17)
C7 C2 C1 122.97(16)
C3 C2 C1 118.39(16)
C4 C3 C2 121.68(18)
C4 C3 H3 119.2
C2 C3 H3 119.2
C3 C4 C5 119.63(18)
C3 C4 H4 120.2
C5 C4 H4 120.2
C6 C5 C4 119.44(18)
C6 C5 H5 120.3
C4 C5 H5 120.3
C5 C6 C7 121.65(18)
C5 C6 H6 119.2
C7 C6 H6 119.2
C2 C7 C6 118.93(17)
C2 C7 C8 123.30(17)
C6 C7 C8 117.74(16)
C9 C8 C7 113.43(15)
C9 C8 C41 108.36(15)
C7 C8 C41 108.25(16)
C9 C8 C50 110.04(17)
C7 C8 C50 109.70(15)
C41 C8 C50 106.83(15)
C14 C9 C10 118.59(17)
C14 C9 C8 123.16(16)
C10 C9 C8 118.24(16)
C11 C10 C9 121.95(18)
C11 C10 H10 119
C9 C10 H10 119
C10 C11 C12 119.09(18)
C10 C11 H11 120.5
C12 C11 H11 120.5
C13 C12 C11 119.57(18)
C13 C12 H12 120.2
C11 C12 H12 120.2
C12 C13 C14 121.93(18)
C12 C13 H13 119
C14 C13 H13 119
C9 C14 C13 118.81(17)
C9 C14 C1 123.31(17)
C13 C14 C1 117.82(16)
O22 C21 O23 124.0(2)
O22 C21 C1 124.3(2)
O23 C21 C1 111.65(16)
C21 O23 C24 116.85(15)
O23 C24 H24A 109.5
O23 C24 H24B 109.5
H24A C24 H24B 109.5
O23 C24 H24C 109.5
H24A C24 H24C 109.5
H24B C24 H24C 109.5
C31 C30 C1 115.39(15)
C31 C30 H30A 108.4
C1 C30 H30A 108.4
C31 C30 H30B 108.4
C1 C30 H30B 108.4
H30A C30 H30B 107.5
C32 C31 C36 118.0(2)
C32 C31 C30 121.4(2)
C36 C31 C30 120.55(18)
C33 C32 C31 121.1(2)
C33 C32 H32 119.4
C31 C32 H32 119.4
C34 C33 C32 120.0(2)
C34 C33 H33 120
C32 C33 H33 120
C33 C34 C35 120.0(2)
C33 C34 H34 120
C35 C34 H34 120
C36 C35 C34 119.8(2)
C36 C35 H35 120.1
C34 C35 H35 120.1
C35 C36 C31 121.08(19)
C35 C36 H36 119.5
C31 C36 H36 119.5
O42 C41 O43 123.2(2)
O42 C41 C8 125.02(19)
O43 C41 C8 111.77(16)
C41 O43 C44 115.99(15)
O43 C44 H44A 109.5
O43 C44 H44B 109.5
H44A C44 H44B 109.5
O43 C44 H44C 109.5
H44A C44 H44C 109.5
H44B C44 H44C 109.5
C51 C50 C8 116.42(15)
C51 C50 H50A 108.2
C8 C50 H50A 108.2
C51 C50 H50B 108.2
C8 C50 H50B 108.2
H50A C50 H50B 107.3
C56 C51 C52 118.0(2)
C56 C51 C50 120.83(18)
C52 C51 C50 121.03(19)
C53 C52 C51 121.0(2)
C53 C52 H52 119.5
C51 C52 H52 119.5
C54 C53 C52 120.0(2)
C54 C53 H53 120
C52 C53 H53 120
C53 C54 C55 120.2(2)
C53 C54 H54 119.9
C55 C54 H54 119.9
C56 C55 C54 119.3(2)
C56 C55 H55 120.3
C54 C55 H55 120.3
C55 C56 C51 121.47(19)
C55 C56 H56 119.3
C51 C56 H56 119.3

loop_
_geom_bond_atom_site_label_1
_geom_bond_atom_site_label_2
_geom_bond_distance
C1 C14 1.524(3)
C1 C2 1.528(3)
C1 C21 1.537(3)
C1 C30 1.558(3)
C2 C7 1.393(3)
C2 C3 1.402(3)
C3 C4 1.372(3)
C3 H3 0.95
C4 C5 1.387(3)
C4 H4 0.95
C5 C6 1.376(3)
C5 H5 0.95
C6 C7 1.397(3)
C6 H6 0.95
C7 C8 1.524(3)
C8 C9 1.522(3)
C8 C41 1.536(3)
C8 C50 1.561(3)
C9 C14 1.391(3)
C9 C10 1.404(3)
C10 C11 1.376(3)
C10 H10 0.95
C11 C12 1.388(3)
C11 H11 0.95
C12 C13 1.375(3)
C12 H12 0.95
C13 C14 1.395(3)
C13 H13 0.95
C21 O22 1.206(2)
C21 O23 1.333(3)
O23 C24 1.443(2)
C24 H24A 0.98
C24 H24B 0.98
C24 H24C 0.98
C30 C31 1.508(3)
C30 H30A 0.99
C30 H30B 0.99
C31 C32 1.395(3)
C31 C36 1.398(3)
C32 C33 1.384(3)
C32 H32 0.95
C33 C34 1.382(3)
C33 H33 0.95
C34 C35 1.386(3)
C34 H34 0.95
C35 C36 1.385(3)
C35 H35 0.95
C36 H36 0.95
C41 O42 1.202(2)
C41 O43 1.327(2)
O43 C44 1.452(2)
C44 H44A 0.98
C44 H44B 0.98
C44 H44C 0.98
C50 C51 1.500(3)
C50 H50A 0.99
C50 H50B 0.99
C51 C56 1.391(3)
C51 C52 1.399(3)
C52 C53 1.383(3)
C52 H52 0.95
C53 C54 1.382(3)
C53 H53 0.95
C54 C55 1.391(3)
C54 H54 0.95
C55 C56 1.388(3)
C55 H55 0.95
C56 H56 0.95

loop_
_geom_torsion_atom_site_label_1
_geom_torsion_atom_site_label_2
_geom_torsion_atom_site_label_3
_geom_torsion_atom_site_label_4
_geom_torsion
C14 C1 C2 C7 3.5(3)
C21 C1 C2 C7 124.7(2)
C30 C1 C2 C7 -119.7(2)
C14 C1 C2 C3 -177.62(19)
C21 C1 C2 C3 -56.5(2)
C30 C1 C2 C3 59.2(2)
C7 C2 C3 C4 1.1(3)
C1 C2 C3 C4 -177.8(2)
C2 C3 C4 C5 0.1(3)
C3 C4 C5 C6 -0.5(3)
C4 C5 C6 C7 -0.3(3)
C3 C2 C7 C6 -1.9(3)
C1 C2 C7 C6 176.99(19)
C3 C2 C7 C8 176.29(19)
C1 C2 C7 C8 -4.8(3)
C5 C6 C7 C2 1.5(3)
C5 C6 C7 C8 -176.74(19)
C2 C7 C8 C9 5.8(3)
C6 C7 C8 C9 -176.04(18)
C2 C7 C8 C41 126.1(2)
C6 C7 C8 C41 -55.8(2)
C2 C7 C8 C50 -117.7(2)
C6 C7 C8 C50 60.5(2)
C7 C8 C9 C14 -6.3(3)
C41 C8 C9 C14 -126.5(2)
C50 C8 C9 C14 117.0(2)
C7 C8 C9 C10 174.35(18)
C41 C8 C9 C10 54.1(2)
C50 C8 C9 C10 -62.3(2)
C14 C9 C10 C11 -0.1(3)
C8 C9 C10 C11 179.27(19)
C9 C10 C11 C12 -1.3(3)
C10 C11 C12 C13 0.6(3)
C11 C12 C13 C14 1.5(3)
C10 C9 C14 C13 2.2(3)
C8 C9 C14 C13 -177.14(19)
C10 C9 C14 C1 -174.74(19)
C8 C9 C14 C1 5.9(3)
C12 C13 C14 C9 -3.0(3)
C12 C13 C14 C1 174.1(2)
C2 C1 C14 C9 -4.0(3)
C21 C1 C14 C9 -122.3(2)
C30 C1 C14 C9 118.8(2)
C2 C1 C14 C13 178.98(18)
C21 C1 C14 C13 60.7(2)
C30 C1 C14 C13 -58.1(2)
C14 C1 C21 O22 -138.82(19)
C2 C1 C21 O22 98.2(2)
C30 C1 C21 O22 -18.6(2)
C14 C1 C21 O23 43.7(2)
C2 C1 C21 O23 -79.24(19)
C30 C1 C21 O23 164.00(15)
O22 C21 O23 C24 -5.2(3)
C1 C21 O23 C24 172.24(15)
C14 C1 C30 C31 -60.9(2)
C2 C1 C30 C31 64.3(2)
C21 C1 C30 C31 178.51(15)
C1 C30 C31 C32 87.4(2)
C1 C30 C31 C36 -96.0(2)
C36 C31 C32 C33 -0.5(3)
C30 C31 C32 C33 176.12(18)
C31 C32 C33 C34 -0.5(3)
C32 C33 C34 C35 1.1(3)
C33 C34 C35 C36 -0.7(3)
C34 C35 C36 C31 -0.3(3)
C32 C31 C36 C35 0.9(3)
C30 C31 C36 C35 -175.75(17)
C9 C8 C41 O42 -116.7(2)
C7 C8 C41 O42 119.9(2)
C50 C8 C41 O42 1.8(3)
C9 C8 C41 O43 63.5(2)
C7 C8 C41 O43 -59.94(19)
C50 C8 C41 O43 -178.01(15)
O42 C41 O43 C44 0.3(3)
C8 C41 O43 C44 -179.83(16)
C9 C8 C50 C51 -65.1(2)
C7 C8 C50 C51 60.4(2)
C41 C8 C50 C51 177.51(16)
C8 C50 C51 C56 93.3(2)
C8 C50 C51 C52 -91.1(2)
C56 C51 C52 C53 0.9(3)
C50 C51 C52 C53 -174.77(18)
C51 C52 C53 C54 -0.6(3)
C52 C53 C54 C55 0.1(3)
C53 C54 C55 C56 0.0(3)
C54 C55 C56 C51 0.4(3)
C52 C51 C56 C55 -0.8(3)
C50 C51 C56 C55 174.91(18)
